data_7719818
loop_
_publ_author_name
'Bakija, Marija'
'Peri&#x107;, Berislav'
'Rinkovec, Tamara'
'Sanders, Ernest'
'Kokan, Zoran'
'&#x160;tefani&#x107;, Zoran'
'Vianello, Robert'
'Kirin, Sre&#x107;ko I'

_publ_section_title
;
 Induction of helical chirality in tetrahedral transition metal complexes
 with non-bridging monodentate oxazolines.
;
_journal_issue 46
_journal_name_full 'Dalton transactions (Cambridge, England : 2003)'
_journal_page_first 17083
_journal_page_last 17101
_journal_paper_doi 10.1039/d5dt02399h
_journal_volume 54
_journal_year 2025
_chemical_absolute_configuration syn
_chemical_formula_moiety 'C34 H36 Br2 Co N4 O2, C7 H8'
_chemical_formula_sum 'C41 H44 Br2 Co N4 O2'
_chemical_formula_weight 843.55
_space_group_crystal_system orthorhombic
_space_group_IT_number 19
_space_group_name_Hall 'P 2ac 2ab'
_space_group_name_H-M_alt 'P 21 21 21'
_atom_sites_solution_hydrogens geom
_atom_sites_solution_primary direct
_atom_sites_solution_secondary difmap
_audit_creation_method SHELXL-2019/3
_audit_update_record
;
2025-09-18 deposited with the CCDC.	2025-11-05 downloaded from the CCDC.
;
_cell_angle_alpha 90
_cell_angle_beta 90
_cell_angle_gamma 90
_cell_formula_units_Z 4
_cell_length_a 12.8400(2)
_cell_length_b 15.9943(3)
_cell_length_c 19.5600(5)
_cell_measurement_reflns_used 8358
_cell_measurement_temperature 293(2)
_cell_measurement_theta_max 74.8730
_cell_measurement_theta_min 3.5540
_cell_volume 4016.97(14)
_computing_cell_refinement 'CrysAlisPro 1.171.42.101a (Rigaku OD, 2023)'
_computing_data_collection 'CrysAlisPro 1.171.42.101a (Rigaku OD, 2023)'
_computing_data_reduction 'CrysAlisPro 1.171.42.101a (Rigaku OD, 2023)'
_computing_structure_refinement 'SHELXL-2019/2 (Sheldrick, 2019)'
_computing_structure_solution 'SHELXT 2018/2 (Sheldrick, 2018)'
_diffrn_ambient_temperature 293(2)
_diffrn_detector_area_resol_mean 10.0000
_diffrn_measured_fraction_theta_full 0.984
_diffrn_measured_fraction_theta_max 0.899
_diffrn_measurement_device_type 'XtaLAB Synergy, Dualflex, HyPix'
_diffrn_measurement_method '\w scans'
_diffrn_radiation_type CuK\a
_diffrn_radiation_wavelength 1.54184
_diffrn_reflns_av_R_equivalents 0.0403
_diffrn_reflns_av_unetI/netI 0.0399
_diffrn_reflns_Laue_measured_fraction_full 0.984
_diffrn_reflns_Laue_measured_fraction_max 0.899
_diffrn_reflns_limit_h_max 16
_diffrn_reflns_limit_h_min -7
_diffrn_reflns_limit_k_max 20
_diffrn_reflns_limit_k_min -19
_diffrn_reflns_limit_l_max 23
_diffrn_reflns_limit_l_min -23
_diffrn_reflns_number 16854
_diffrn_reflns_point_group_measured_fraction_full 0.925
_diffrn_reflns_point_group_measured_fraction_max 0.828
_diffrn_reflns_theta_full 67.684
_diffrn_reflns_theta_max 77.075
_diffrn_reflns_theta_min 3.570
_diffrn_source 'micro-focus sealed X-ray tube'
_exptl_absorpt_coefficient_mu 5.976
_exptl_absorpt_correction_T_max 1.00000
_exptl_absorpt_correction_T_min 0.47363
_exptl_absorpt_correction_type multi-scan
_exptl_absorpt_process_details
;
CrysAlisPro 1.171.43.136a (Rigaku Oxford Diffraction, 2024)
Empirical absorption correction using spherical harmonics,
implemented in SCALE3 ABSPACK scaling algorithm.
;
_exptl_crystal_colour green
_exptl_crystal_density_diffrn 1.395
_exptl_crystal_description plate
_exptl_crystal_F_000 1724
_exptl_crystal_size_max 0.4
_exptl_crystal_size_mid 0.2
_exptl_crystal_size_min 0.1
_refine_diff_density_max 0.564
_refine_diff_density_min -0.401
_refine_diff_density_rms 0.069
_refine_ls_abs_structure_details
;
 Flack x determined using 1718 quotients [(I+)-(I-)]/[(I+)+(I-)]
 (Parsons, Flack and Wagner, Acta Cryst. B69 (2013) 249-259).
;
_refine_ls_abs_structure_Flack -0.021(4)
_refine_ls_extinction_method none
_refine_ls_goodness_of_fit_ref 1.139
_refine_ls_hydrogen_treatment constr
_refine_ls_matrix_type full
_refine_ls_number_parameters 444
_refine_ls_number_reflns 7044
_refine_ls_number_restraints 397
_refine_ls_restrained_S_all 1.119
_refine_ls_R_factor_all 0.0820
_refine_ls_R_factor_gt 0.0602
_refine_ls_shift/su_max 0.001
_refine_ls_shift/su_mean 0.000
_refine_ls_structure_factor_coef Fsqd
_refine_ls_weighting_details 'w=1/[\s^2^(Fo^2^)+(0.0512P)^2^+5.8423P] where P=(Fo^2^+2Fc^2^)/3'
_refine_ls_weighting_scheme calc
_refine_ls_wR_factor_gt 0.1379
_refine_ls_wR_factor_ref 0.1515
_reflns_Friedel_coverage 0.660
_reflns_Friedel_fraction_full 0.851
_reflns_Friedel_fraction_max 0.740
_reflns_number_gt 5460
_reflns_number_total 7044
_reflns_threshold_expression 'I > 2\s(I)'
_cod_data_source_file d5dt02399h4.cif
_cod_data_source_block Co_1N2_Br2
_cod_depositor_comments 'Adding full bibliography for 7719815--7719833.cif.'
_cod_database_code 7719818
_shelx_shelxl_version_number 2019/3
_shelx_space_group_comment
;
The symmetry employed for this shelxl refinement is uniquely defined
by the following loop, which should always be used as a source of
symmetry information in preference to the above space-group names.
They are only intended as comments.
;

loop_
_space_group_symop_operation_xyz
'x, y, z'
'-x+1/2, -y, z+1/2'
'-x, y+1/2, -z+1/2'
'x+1/2, -y+1/2, -z'

loop_
_atom_site_label
_atom_site_type_symbol
_atom_site_fract_x
_atom_site_fract_y
_atom_site_fract_z
_atom_site_U_iso_or_equiv
_atom_site_adp_type
_atom_site_occupancy
_atom_site_site_symmetry_order
_atom_site_calc_flag
_atom_site_refinement_flags_posn
_atom_site_refinement_flags_adp
_atom_site_refinement_flags_occupancy
_atom_site_disorder_assembly
_atom_site_disorder_group
Co_1 Co 0.62353(10) 0.13652(9) 0.26294(7) 0.0553(4) Uani 1 1 d . . . . .
Br1_1 Br 0.54677(10) 0.07761(9) 0.36289(6) 0.0895(4) Uani 1 1 d . . . . .
Br2_1 Br 0.58243(8) 0.28167(6) 0.24754(6) 0.0783(3) Uani 1 1 d . . . . .
O1O1_1 O 0.9425(5) 0.1060(5) 0.2285(4) 0.089(2) Uani 1 1 d . . . . .
C2O1_1 C 0.8453(6) 0.0800(7) 0.2399(5) 0.068(2) Uani 1 1 d . . . . .
N3O1_1 N 0.7807(5) 0.1323(5) 0.2664(4) 0.0609(17) Uani 1 1 d . . . . .
C4O1_1 C 0.8408(7) 0.2098(7) 0.2819(5) 0.072(2) Uani 1 1 d . . . . .
H4O1_1 H 0.806056 0.257576 0.260352 0.086 Uiso 1 1 calc R U . . .
C5O1_1 C 0.9446(8) 0.1933(8) 0.2448(7) 0.094(3) Uani 1 1 d . . . . .
H5OA_1 H 0.949649 0.226791 0.203552 0.113 Uiso 1 1 calc R U . . .
H5OB_1 H 1.003200 0.206275 0.274198 0.113 Uiso 1 1 calc R U . . .
C1B1_1 C 0.8530(7) 0.2269(7) 0.3573(6) 0.075(2) Uani 1 1 d . . . . .
C2B1_1 C 0.8667(12) 0.3075(9) 0.3781(8) 0.116(4) Uani 1 1 d . . . . .
H2B1_1 H 0.859196 0.350400 0.346344 0.139 Uiso 1 1 calc R U . . .
C3B1_1 C 0.8911(14) 0.3271(12) 0.4443(9) 0.140(6) Uani 1 1 d . . . . .
H3B1_1 H 0.903784 0.382205 0.456945 0.169 Uiso 1 1 calc R U . . .
C4B1_1 C 0.8963(15) 0.2651(13) 0.4910(9) 0.142(6) Uani 1 1 d . . . . .
H4B1_1 H 0.913399 0.277149 0.536101 0.171 Uiso 1 1 calc R U . . .
C5B1_1 C 0.8767(17) 0.1852(12) 0.4718(8) 0.151(7) Uani 1 1 d . . . . .
H5B1_1 H 0.876680 0.142897 0.504453 0.181 Uiso 1 1 calc R U . . .
C6B1_1 C 0.8566(14) 0.1663(10) 0.4043(7) 0.121(5) Uani 1 1 d . . . . .
H6B1_1 H 0.845551 0.111025 0.391409 0.145 Uiso 1 1 calc R U . . .
C11_1 C 0.8251(7) -0.0061(7) 0.2209(6) 0.076(2) Uani 1 1 d . . . . .
C21_1 C 0.7494(8) -0.0538(7) 0.2517(7) 0.087(3) Uani 1 1 d . . . . .
H21_1 H 0.709491 -0.031963 0.287182 0.104 Uiso 1 1 calc R U . . .
C31_1 C 0.7331(9) -0.1360(8) 0.2288(7) 0.094(3) Uani 1 1 d . . . . .
H31_1 H 0.681761 -0.168949 0.248715 0.113 Uiso 1 1 calc R U . . .
C41_1 C 0.7955(10) -0.1684(6) 0.1752(7) 0.096(3) Uani 1 1 d D . . . .
N1_1 N 0.7801(9) -0.2484(6) 0.1515(6) 0.122(4) Uani 1 1 d D . . . .
C71_1 C 0.6977(11) -0.2977(10) 0.1826(8) 0.138(6) Uani 1 1 d D . . . .
H71B_1 H 0.631286 -0.274466 0.170622 0.207 Uiso 1 1 calc R U . . .
H71C_1 H 0.705666 -0.297033 0.231441 0.207 Uiso 1 1 calc R U . . .
H71A_1 H 0.701831 -0.354301 0.166446 0.207 Uiso 1 1 calc R U . . .
C81_1 C 0.8403(12) -0.2879(11) 0.0975(8) 0.160(7) Uani 1 1 d D . . . .
H81C_1 H 0.835477 -0.254998 0.056532 0.240 Uiso 1 1 calc R U . . .
H81A_1 H 0.813432 -0.342900 0.088900 0.240 Uiso 1 1 calc R U . . .
H81B_1 H 0.911915 -0.291844 0.111287 0.240 Uiso 1 1 calc R U . . .
C51_1 C 0.8701(11) -0.1203(9) 0.1460(8) 0.107(4) Uani 1 1 d . . . . .
H51_1 H 0.910903 -0.141426 0.110688 0.128 Uiso 1 1 calc R U . . .
C61_1 C 0.8844(10) -0.0425(9) 0.1683(7) 0.096(3) Uani 1 1 d . . . . .
H61_1 H 0.936427 -0.010473 0.148057 0.115 Uiso 1 1 calc R U . . .
O1O2_1 O 0.5730(5) -0.0176(4) 0.0907(3) 0.0690(16) Uani 1 1 d . . . . .
C2O2_1 C 0.6156(7) 0.0493(6) 0.1232(4) 0.0566(18) Uani 1 1 d . . . . .
N3O2_1 N 0.5737(5) 0.0677(5) 0.1813(3) 0.0556(16) Uani 1 1 d . . . . .
C4O2_1 C 0.4795(7) 0.0153(6) 0.1892(5) 0.064(2) Uani 1 1 d . . . . .
H4O2_1 H 0.476966 -0.007115 0.235781 0.077 Uiso 1 1 calc R U . . .
C5O2_1 C 0.5023(7) -0.0567(6) 0.1384(6) 0.072(2) Uani 1 1 d . . . . .
H5OC_1 H 0.534722 -0.103791 0.161282 0.087 Uiso 1 1 calc R U . . .
H5OD_1 H 0.439185 -0.075383 0.115846 0.087 Uiso 1 1 calc R U . . .
C1B2_1 C 0.3802(7) 0.0602(7) 0.1742(5) 0.068(2) Uani 1 1 d . . . . .
C2B2_1 C 0.2867(8) 0.0248(8) 0.1923(8) 0.099(4) Uani 1 1 d . . . . .
H2B2_1 H 0.287954 -0.024887 0.216982 0.119 Uiso 1 1 calc R U . . .
C3B2_1 C 0.1926(9) 0.0583(10) 0.1763(9) 0.118(5) Uani 1 1 d . . . . .
H3B2_1 H 0.131035 0.031257 0.188014 0.142 Uiso 1 1 calc R U . . .
C4B2_1 C 0.1913(9) 0.1330(10) 0.1423(8) 0.108(4) Uani 1 1 d . . . . .
H4B2_1 H 0.127546 0.156831 0.130927 0.130 Uiso 1 1 calc R U . . .
C5B2_1 C 0.2807(9) 0.1736(10) 0.1244(7) 0.105(4) Uani 1 1 d . . . . .
H5B2_1 H 0.278331 0.224352 0.101272 0.125 Uiso 1 1 calc R U . . .
C6B2_1 C 0.3760(8) 0.1371(7) 0.1419(6) 0.081(3) Uani 1 1 d . . . . .
H6B2_1 H 0.437644 0.164956 0.131547 0.098 Uiso 1 1 calc R U . . .
C12_1 C 0.7005(6) 0.0887(6) 0.0883(4) 0.0548(17) Uani 1 1 d . . . . .
C22_1 C 0.7341(7) 0.1693(6) 0.1036(5) 0.0570(19) Uani 1 1 d . . . . .
H22_1 H 0.699069 0.199776 0.136924 0.068 Uiso 1 1 calc R U . . .
C32_1 C 0.8173(7) 0.2047(6) 0.0711(5) 0.063(2) Uani 1 1 d . . . . .
H32_1 H 0.837625 0.258770 0.082423 0.076 Uiso 1 1 calc R U . . .
C42_1 C 0.8723(6) 0.1608(6) 0.0209(5) 0.072(2) Uani 1 1 d D . . . .
N2_1 N 0.9597(6) 0.1940(5) -0.0094(5) 0.093(3) Uani 1 1 d D . . . .
C72_1 C 1.0033(10) 0.2726(6) 0.0145(7) 0.106(4) Uani 1 1 d D . . . .
H72A_1 H 1.071901 0.279689 -0.004023 0.160 Uiso 1 1 calc R U . . .
H72B_1 H 1.006981 0.272038 0.063565 0.160 Uiso 1 1 calc R U . . .
H72C_1 H 0.959660 0.317956 -0.000064 0.160 Uiso 1 1 calc R U . . .
C82_1 C 1.0187(13) 0.1479(9) -0.0604(8) 0.157(8) Uani 1 1 d D . . . .
H82B_1 H 0.981685 0.148481 -0.103079 0.236 Uiso 1 1 calc R U . . .
H82C_1 H 1.027737 0.091176 -0.045512 0.236 Uiso 1 1 calc R U . . .
H82A_1 H 1.085665 0.173578 -0.066426 0.236 Uiso 1 1 calc R U . . .
C52_1 C 0.8368(9) 0.0806(8) 0.0033(6) 0.083(3) Uani 1 1 d . . . . .
H52_1 H 0.870753 0.050355 -0.030620 0.099 Uiso 1 1 calc R U . . .
C62_1 C 0.7533(8) 0.0469(7) 0.0357(5) 0.075(3) Uani 1 1 d . . . . .
H62_1 H 0.730201 -0.005820 0.022503 0.090 Uiso 1 1 calc R U . . .
C7_2 C 0.778(3) 0.5051(19) 0.0183(14) 0.279(15) Uani 1 1 d . . . . .
H7A_2 H 0.799330 0.559512 0.003304 0.419 Uiso 1 1 calc R U . . .
H7B_2 H 0.708117 0.508422 0.036367 0.419 Uiso 1 1 calc R U . . .
H7C_2 H 0.778673 0.467069 -0.019623 0.419 Uiso 1 1 calc R U . . .
C1_2 C 0.8420(14) 0.4779(7) 0.0668(6) 0.168(7) Uani 1 1 d G . . . .
C2_2 C 0.7957(10) 0.4445(8) 0.1250(8) 0.176(7) Uani 1 1 d G . . . .
H2_2 H 0.723553 0.443203 0.128774 0.212 Uiso 1 1 calc R U . . .
C3_2 C 0.8574(14) 0.4131(7) 0.1774(6) 0.185(8) Uani 1 1 d G . . . .
H3_2 H 0.826427 0.390772 0.216350 0.222 Uiso 1 1 calc R U . . .
C4_2 C 0.9652(14) 0.4150(8) 0.1717(7) 0.191(8) Uani 1 1 d G . . . .
H4_2 H 1.006483 0.394020 0.206828 0.229 Uiso 1 1 calc R U . . .
C5_2 C 1.0115(10) 0.4484(9) 0.1135(9) 0.201(9) Uani 1 1 d G . . . .
H5_2 H 1.083666 0.449699 0.109730 0.242 Uiso 1 1 calc R U . . .
C6_2 C 0.9499(15) 0.4798(8) 0.0611(6) 0.197(9) Uani 1 1 d G . . . .
H6_2 H 0.980794 0.502131 0.022153 0.237 Uiso 1 1 calc R U . . .

loop_
_atom_site_aniso_label
_atom_site_aniso_U_11
_atom_site_aniso_U_22
_atom_site_aniso_U_33
_atom_site_aniso_U_23
_atom_site_aniso_U_13
_atom_site_aniso_U_12
Co_1 0.0463(6) 0.0629(8) 0.0566(8) 0.0002(7) 0.0040(6) 0.0053(6)
Br1_1 0.0978(8) 0.1036(9) 0.0670(6) 0.0143(7) 0.0183(6) 0.0030(8)
Br2_1 0.0785(7) 0.0638(5) 0.0925(8) -0.0027(6) 0.0085(6) 0.0149(5)
O1O1_1 0.048(3) 0.117(5) 0.101(5) -0.003(4) 0.003(3) 0.000(3)
C2O1_1 0.044(3) 0.085(4) 0.076(6) 0.002(4) -0.007(3) 0.011(3)
N3O1_1 0.040(3) 0.071(3) 0.072(5) 0.002(4) -0.005(3) -0.001(2)
C4O1_1 0.057(4) 0.073(5) 0.085(5) 0.007(4) -0.003(4) -0.012(3)
C5O1_1 0.066(5) 0.120(5) 0.095(7) -0.008(6) 0.007(5) -0.016(4)
C1B1_1 0.054(5) 0.082(5) 0.088(4) -0.004(4) -0.001(4) -0.004(5)
C2B1_1 0.140(11) 0.090(6) 0.118(8) -0.021(6) 0.031(8) -0.025(7)
C3B1_1 0.162(14) 0.132(11) 0.127(8) -0.045(7) 0.032(9) -0.040(11)
C4B1_1 0.163(15) 0.167(11) 0.097(9) -0.041(7) 0.016(10) -0.043(10)
C5B1_1 0.214(19) 0.147(11) 0.091(7) -0.006(7) -0.033(9) -0.033(11)
C6B1_1 0.178(14) 0.094(8) 0.090(6) 0.004(5) -0.031(7) -0.027(8)
C11_1 0.051(4) 0.082(4) 0.096(7) -0.001(4) -0.014(4) 0.020(3)
C21_1 0.070(5) 0.080(5) 0.111(8) 0.002(5) -0.008(5) 0.013(4)
C31_1 0.082(6) 0.081(5) 0.118(8) 0.000(5) -0.011(5) 0.013(5)
C41_1 0.087(6) 0.089(6) 0.112(8) -0.006(5) -0.021(5) 0.027(5)
N1_1 0.123(8) 0.094(6) 0.148(10) -0.017(6) 0.010(7) 0.009(5)
C71_1 0.131(10) 0.131(12) 0.152(14) 0.015(10) -0.006(9) -0.007(8)
C81_1 0.141(13) 0.162(16) 0.176(14) -0.073(12) 0.004(10) 0.014(11)
C51_1 0.090(7) 0.105(6) 0.126(10) -0.014(6) -0.005(6) 0.022(5)
C61_1 0.074(6) 0.104(6) 0.109(7) -0.010(6) -0.003(5) 0.027(5)
O1O2_1 0.071(4) 0.069(4) 0.067(4) -0.012(3) 0.007(3) -0.010(3)
C2O2_1 0.055(4) 0.060(4) 0.055(4) -0.001(3) 0.001(3) -0.002(3)
N3O2_1 0.046(3) 0.065(4) 0.056(3) 0.004(3) 0.002(3) -0.002(3)
C4O2_1 0.052(3) 0.071(4) 0.068(5) 0.003(4) 0.004(3) -0.008(3)
C5O2_1 0.065(5) 0.070(5) 0.081(5) -0.001(4) 0.006(4) -0.008(4)
C1B2_1 0.049(3) 0.085(5) 0.069(6) -0.001(4) 0.003(4) -0.005(3)
C2B2_1 0.053(3) 0.101(8) 0.142(11) 0.017(7) 0.014(5) -0.008(4)
C3B2_1 0.057(4) 0.134(10) 0.164(13) 0.012(8) 0.009(6) 0.003(6)
C4B2_1 0.056(5) 0.143(10) 0.125(10) 0.010(8) -0.004(6) 0.016(6)
C5B2_1 0.065(4) 0.134(10) 0.115(10) 0.025(8) 0.001(5) 0.019(5)
C6B2_1 0.056(4) 0.097(6) 0.090(7) 0.015(5) 0.005(5) 0.002(4)
C12_1 0.052(4) 0.062(4) 0.050(4) 0.002(3) 0.001(3) 0.003(3)
C22_1 0.057(4) 0.060(4) 0.054(5) 0.002(4) 0.007(3) 0.004(3)
C32_1 0.067(5) 0.066(5) 0.057(5) 0.001(4) 0.011(4) -0.004(4)
C42_1 0.079(5) 0.073(5) 0.063(5) 0.005(4) 0.021(4) 0.001(4)
N2_1 0.096(5) 0.089(6) 0.094(6) 0.007(4) 0.041(5) -0.007(4)
C72_1 0.106(9) 0.096(7) 0.117(10) 0.007(7) 0.026(7) -0.014(6)
C82_1 0.159(14) 0.137(11) 0.175(14) -0.013(10) 0.115(13) -0.008(10)
C52_1 0.093(6) 0.078(5) 0.077(6) -0.008(5) 0.031(5) -0.003(5)
C62_1 0.082(5) 0.075(6) 0.068(5) -0.010(4) 0.019(4) -0.003(4)
C7_2 0.44(3) 0.22(3) 0.18(2) -0.044(18) -0.09(2) 0.07(3)
C1_2 0.284(18) 0.108(13) 0.111(11) -0.016(9) 0.005(11) -0.024(16)
C2_2 0.32(2) 0.076(10) 0.134(12) -0.025(9) 0.036(11) -0.027(12)
C3_2 0.307(19) 0.106(13) 0.141(14) -0.010(11) 0.035(14) -0.038(16)
C4_2 0.305(18) 0.133(15) 0.135(12) -0.032(11) 0.011(14) -0.059(17)
C5_2 0.28(2) 0.16(2) 0.168(16) 0.003(13) 0.014(12) -0.051(17)
C6_2 0.287(18) 0.151(18) 0.154(16) -0.005(14) 0.029(14) -0.020(17)

loop_
_atom_type_symbol
_atom_type_description
_atom_type_scat_dispersion_real
_atom_type_scat_dispersion_imag
_atom_type_scat_source
C C 0.0181 0.0091 'International Tables Vol C Tables 4.2.6.8 and 6.1.1.4'
H H 0.0000 0.0000 'International Tables Vol C Tables 4.2.6.8 and 6.1.1.4'
Br Br -0.6763 1.2805 'International Tables Vol C Tables 4.2.6.8 and 6.1.1.4'
Co Co -2.3653 3.6143 'International Tables Vol C Tables 4.2.6.8 and 6.1.1.4'
N N 0.0311 0.0180 'International Tables Vol C Tables 4.2.6.8 and 6.1.1.4'
O O 0.0492 0.0322 'International Tables Vol C Tables 4.2.6.8 and 6.1.1.4'

loop_
_geom_angle_atom_site_label_1
_geom_angle_atom_site_label_2
_geom_angle_atom_site_label_3
_geom_angle
_geom_angle_site_symmetry_1
_geom_angle_site_symmetry_3
_geom_angle_publ_flag
N3O1_1 Co_1 N3O2_1 108.8(3) . . ?
N3O1_1 Co_1 Br1_1 111.8(2) . . ?
N3O2_1 Co_1 Br1_1 107.4(2) . . ?
N3O1_1 Co_1 Br2_1 104.9(2) . . ?
N3O2_1 Co_1 Br2_1 110.8(2) . . ?
Br1_1 Co_1 Br2_1 113.23(7) . . ?
C2O1_1 O1O1_1 C5O1_1 106.5(8) . . ?
N3O1_1 C2O1_1 O1O1_1 117.8(9) . . ?
N3O1_1 C2O1_1 C11_1 127.2(8) . . ?
O1O1_1 C2O1_1 C11_1 115.0(9) . . ?
C2O1_1 N3O1_1 C4O1_1 106.8(7) . . ?
C2O1_1 N3O1_1 Co_1 130.7(6) . . ?
C4O1_1 N3O1_1 Co_1 119.7(6) . . ?
N3O1_1 C4O1_1 C1B1_1 113.7(8) . . ?
N3O1_1 C4O1_1 C5O1_1 102.1(8) . . ?
C1B1_1 C4O1_1 C5O1_1 113.7(9) . . ?
O1O1_1 C5O1_1 C4O1_1 104.8(8) . . ?
C6B1_1 C1B1_1 C2B1_1 118.5(13) . . ?
C6B1_1 C1B1_1 C4O1_1 123.0(11) . . ?
C2B1_1 C1B1_1 C4O1_1 118.4(12) . . ?
C1B1_1 C2B1_1 C3B1_1 121.8(16) . . ?
C4B1_1 C3B1_1 C2B1_1 118.9(17) . . ?
C3B1_1 C4B1_1 C5B1_1 119.8(17) . . ?
C4B1_1 C5B1_1 C6B1_1 120.4(17) . . ?
C1B1_1 C6B1_1 C5B1_1 120.4(15) . . ?
C21_1 C11_1 C61_1 118.3(12) . . ?
C21_1 C11_1 C2O1_1 122.9(10) . . ?
C61_1 C11_1 C2O1_1 118.9(11) . . ?
C11_1 C21_1 C31_1 119.0(12) . . ?
C21_1 C31_1 C41_1 119.6(12) . . ?
C51_1 C41_1 N1_1 119.1(13) . . ?
C51_1 C41_1 C31_1 120.3(10) . . ?
N1_1 C41_1 C31_1 120.6(12) . . ?
C41_1 N1_1 C71_1 117.9(12) . . ?
C41_1 N1_1 C81_1 124.9(12) . . ?
C71_1 N1_1 C81_1 117.1(11) . . ?
C61_1 C51_1 C41_1 119.3(14) . . ?
C51_1 C61_1 C11_1 123.5(14) . . ?
C2O2_1 O1O2_1 C5O2_1 106.9(7) . . ?
N3O2_1 C2O2_1 O1O2_1 115.1(8) . . ?
N3O2_1 C2O2_1 C12_1 129.6(8) . . ?
O1O2_1 C2O2_1 C12_1 115.3(8) . . ?
C2O2_1 N3O2_1 C4O2_1 107.6(7) . . ?
C2O2_1 N3O2_1 Co_1 132.8(6) . . ?
C4O2_1 N3O2_1 Co_1 118.7(5) . . ?
N3O2_1 C4O2_1 C1B2_1 113.9(8) . . ?
N3O2_1 C4O2_1 C5O2_1 101.6(7) . . ?
C1B2_1 C4O2_1 C5O2_1 113.2(8) . . ?
O1O2_1 C5O2_1 C4O2_1 102.2(7) . . ?
C2B2_1 C1B2_1 C6B2_1 116.8(10) . . ?
C2B2_1 C1B2_1 C4O2_1 119.8(10) . . ?
C6B2_1 C1B2_1 C4O2_1 123.4(9) . . ?
C3B2_1 C2B2_1 C1B2_1 123.7(13) . . ?
C2B2_1 C3B2_1 C4B2_1 117.9(13) . . ?
C5B2_1 C4B2_1 C3B2_1 122.0(12) . . ?
C4B2_1 C5B2_1 C6B2_1 118.4(13) . . ?
C1B2_1 C6B2_1 C5B2_1 121.1(11) . . ?
C22_1 C12_1 C62_1 116.7(8) . . ?
C22_1 C12_1 C2O2_1 122.7(8) . . ?
C62_1 C12_1 C2O2_1 120.6(9) . . ?
C32_1 C22_1 C12_1 121.7(8) . . ?
C22_1 C32_1 C42_1 120.9(9) . . ?
N2_1 C42_1 C32_1 121.3(9) . . ?
N2_1 C42_1 C52_1 120.9(9) . . ?
C32_1 C42_1 C52_1 117.8(7) . . ?
C42_1 N2_1 C82_1 121.6(9) . . ?
C42_1 N2_1 C72_1 120.6(8) . . ?
C82_1 N2_1 C72_1 117.4(9) . . ?
C62_1 C52_1 C42_1 120.4(9) . . ?
C52_1 C62_1 C12_1 122.3(10) . . ?
C7_2 C1_2 C2_2 116(2) . . ?
C7_2 C1_2 C6_2 124(2) . . ?
C2_2 C1_2 C6_2 120.0 . . ?
C3_2 C2_2 C1_2 120.0 . . ?
C4_2 C3_2 C2_2 120.0 . . ?
C3_2 C4_2 C5_2 120.0 . . ?
C4_2 C5_2 C6_2 120.0 . . ?
C5_2 C6_2 C1_2 120.0 . . ?

loop_
_geom_bond_atom_site_label_1
_geom_bond_atom_site_label_2
_geom_bond_distance
_geom_bond_site_symmetry_2
_geom_bond_publ_flag
Co_1 N3O1_1 2.021(6) . ?
Co_1 N3O2_1 2.042(7) . ?
Co_1 Br1_1 2.3836(18) . ?
Co_1 Br2_1 2.3998(17) . ?
O1O1_1 C2O1_1 1.334(11) . ?
O1O1_1 C5O1_1 1.432(13) . ?
C2O1_1 N3O1_1 1.288(12) . ?
C2O1_1 C11_1 1.448(15) . ?
N3O1_1 C4O1_1 1.491(12) . ?
C4O1_1 C1B1_1 1.509(15) . ?
C4O1_1 C5O1_1 1.540(15) . ?
C1B1_1 C6B1_1 1.337(17) . ?
C1B1_1 C2B1_1 1.363(16) . ?
C2B1_1 C3B1_1 1.37(2) . ?
C3B1_1 C4B1_1 1.35(2) . ?
C4B1_1 C5B1_1 1.35(2) . ?
C5B1_1 C6B1_1 1.379(19) . ?
C11_1 C21_1 1.375(15) . ?
C11_1 C61_1 1.407(16) . ?
C21_1 C31_1 1.404(15) . ?
C31_1 C41_1 1.417(17) . ?
C41_1 C51_1 1.355(18) . ?
C41_1 N1_1 1.3760(14) . ?
N1_1 C71_1 1.4534(14) . ?
N1_1 C81_1 1.4540(14) . ?
C51_1 C61_1 1.332(17) . ?
O1O2_1 C2O2_1 1.360(10) . ?
O1O2_1 C5O2_1 1.446(11) . ?
C2O2_1 N3O2_1 1.292(11) . ?
C2O2_1 C12_1 1.432(12) . ?
N3O2_1 C4O2_1 1.479(11) . ?
C4O2_1 C1B2_1 1.492(14) . ?
C4O2_1 C5O2_1 1.548(14) . ?
C1B2_1 C2B2_1 1.374(14) . ?
C1B2_1 C6B2_1 1.384(14) . ?
C2B2_1 C3B2_1 1.359(18) . ?
C3B2_1 C4B2_1 1.368(19) . ?
C4B2_1 C5B2_1 1.364(17) . ?
C5B2_1 C6B2_1 1.398(15) . ?
C12_1 C22_1 1.392(13) . ?
C12_1 C62_1 1.402(13) . ?
C22_1 C32_1 1.367(12) . ?
C32_1 C42_1 1.399(13) . ?
C42_1 N2_1 1.3757(14) . ?
C42_1 C52_1 1.403(15) . ?
N2_1 C82_1 1.4536(14) . ?
N2_1 C72_1 1.4537(14) . ?
C52_1 C62_1 1.357(14) . ?
C7_2 C1_2 1.33(3) . ?
C1_2 C2_2 1.3900 . ?
C1_2 C6_2 1.3900 . ?
C2_2 C3_2 1.3900 . ?
C3_2 C4_2 1.3900 . ?
C4_2 C5_2 1.3900 . ?
C5_2 C6_2 1.3900 . ?
